data_4316169
loop_
_publ_author_name
'Thi Le Anh Nguyen'
'Rezan Demir-Cakan'
'Thomas Devic'
'Mathieu Morcrette'
'Tim Ahnfeldt'
'Pascale Auban-Senzier'
'Norbert Stock'
'Anne-Marie Goncalves'
'Yaroslav Filinchuk'
'Jean-Marie Tarascon'
'G\'erard F\'erey'

_publ_section_title
;
 3-D Coordination Polymers Based on the Tetrathiafulvalenetetracarboxylate
 (TTF-TC) Derivative: Synthesis, Characterization, and Oxidation Issues
;
_journal_name_full 'Inorganic Chemistry'
_journal_page_first 7135
_journal_page_last 7143
_journal_paper_doi 10.1021/ic100950n
_journal_volume 49
_journal_year 2010
_chemical_formula_moiety C10H2S4O8Rb2
_chemical_formula_sum 'C10 H2 O8 Rb2 S4'
_chemical_formula_weight 549.30
_chemical_name_common ?'Rb2(TTF-TC)H2'
_chemical_name_systematic
;
dirubidium(tetrathiafulvalenedicarboxylic)dicarboxylate
;
_space_group_IT_number 58
_symmetry_cell_setting orthorhombic
_symmetry_space_group_name_Hall '-P 2 2n'
_symmetry_space_group_name_H-M 'P n n m'
_atom_sites_solution_hydrogens difmap
_atom_sites_solution_primary direct
_atom_sites_solution_secondary difmap
_audit_creation_method SHELXL-97
_cell_angle_alpha 90.00
_cell_angle_beta 90.00
_cell_angle_gamma 90.00
_cell_formula_units_Z 2
_cell_length_a 5.968(5)
_cell_length_b 8.150(6)
_cell_length_c 16.170(13)
_cell_measurement_reflns_used 1648
_cell_measurement_temperature 293(2)
_cell_measurement_theta_max 30.52
_cell_measurement_theta_min 2.52
_cell_volume 786.5(11)
_computing_cell_refinement SAINT
_computing_data_collection SAINT
_computing_data_reduction SAINT
_computing_structure_refinement 'SHELXL-97 (Sheldrick, 1997)'
_computing_structure_solution 'SHELXS-97 (Sheldrick, 1997)'
_diffrn_ambient_temperature 293(2)
_diffrn_measured_fraction_theta_full 0.970
_diffrn_measured_fraction_theta_max 0.970
_diffrn_measurement_device_type 'CCD area detector'
_diffrn_measurement_method 'phi and omega scans'
_diffrn_radiation_monochromator graphite
_diffrn_radiation_source 'fine-focus sealed tube'
_diffrn_radiation_type MoK\a
_diffrn_radiation_wavelength 0.71073
_diffrn_reflns_av_R_equivalents 0.1032
_diffrn_reflns_av_sigmaI/netI 0.0952
_diffrn_reflns_limit_h_max 8
_diffrn_reflns_limit_h_min -8
_diffrn_reflns_limit_k_max 9
_diffrn_reflns_limit_k_min -11
_diffrn_reflns_limit_l_max 19
_diffrn_reflns_limit_l_min -22
_diffrn_reflns_number 5228
_diffrn_reflns_theta_full 30.52
_diffrn_reflns_theta_max 30.52
_diffrn_reflns_theta_min 2.52
_exptl_absorpt_coefficient_mu 6.791
_exptl_absorpt_correction_T_max 0.5820
_exptl_absorpt_correction_T_min 0.2675
_exptl_absorpt_correction_type multi-scan
_exptl_absorpt_process_details SADABS
_exptl_crystal_colour red
_exptl_crystal_density_diffrn 2.320
_exptl_crystal_density_method 'not measured'
_exptl_crystal_description platelet
_exptl_crystal_F_000 528
_exptl_crystal_size_max 0.25
_exptl_crystal_size_mid 0.15
_exptl_crystal_size_min 0.08
_refine_diff_density_max 0.769
_refine_diff_density_min -1.048
_refine_diff_density_rms 0.175
_refine_ls_extinction_method none
_refine_ls_goodness_of_fit_ref 1.013
_refine_ls_hydrogen_treatment refxyz
_refine_ls_matrix_type full
_refine_ls_number_parameters 60
_refine_ls_number_reflns 1211
_refine_ls_number_restraints 2
_refine_ls_restrained_S_all 1.013
_refine_ls_R_factor_all 0.1580
_refine_ls_R_factor_gt 0.0657
_refine_ls_shift/su_max 0.000
_refine_ls_shift/su_mean 0.000
_refine_ls_structure_factor_coef Fsqd
_refine_ls_weighting_details 'calc w=1/[\s^2^(Fo^2^)+(0.0992P)^2^+1.0440P] where P=(Fo^2^+2Fc^2^)/3'
_refine_ls_weighting_scheme calc
_refine_ls_wR_factor_gt 0.1574
_refine_ls_wR_factor_ref 0.1996
_reflns_number_gt 613
_reflns_number_total 1211
_reflns_threshold_expression >2sigma(I)
_cod_data_source_file ic100950n_si_001_3.cif
_cod_data_source_block MIL133Rb
_cod_original_cell_volume 786.4(11)
_cod_database_code 4316169

loop_
_symmetry_equiv_pos_as_xyz
'x, y, z'
'-x, -y, z'
'-x+1/2, y+1/2, -z+1/2'
'x+1/2, -y+1/2, -z+1/2'
'-x, -y, -z'
'x, y, -z'
'x-1/2, -y-1/2, z-1/2'
'-x-1/2, y-1/2, z-1/2'

loop_
_atom_site_label
_atom_site_type_symbol
_atom_site_fract_x
_atom_site_fract_y
_atom_site_fract_z
_atom_site_U_iso_or_equiv
_atom_site_adp_type
_atom_site_occupancy
_atom_site_symmetry_multiplicity
_atom_site_calc_flag
_atom_site_refinement_flags
_atom_site_disorder_assembly
_atom_site_disorder_group
Rb1 Rb 0.5000 0.0000 0.28271(6) 0.0536(5) Uani 1 2 d S . .
S1 S -0.2874(3) 0.3773(2) 0.40794(10) 0.0321(5) Uani 1 1 d . . .
O1 O 0.2473(9) 0.1036(7) 0.4251(3) 0.0435(14) Uani 1 1 d D . .
H1 H 0.26(2) 0.100(17) 0.4782(9) 0.065 Uiso 0.50 1 d PD . .
O2 O 0.0509(11) 0.2145(7) 0.3225(4) 0.0528(17) Uani 1 1 d . . .
C1 C -0.4076(18) 0.4485(11) 0.5000 0.028(2) Uani 1 2 d S . .
C2 C -0.0690(11) 0.2719(7) 0.4569(4) 0.0255(15) Uani 1 1 d . . .
C3 C 0.0843(13) 0.1937(9) 0.3964(5) 0.0364(17) Uani 1 1 d . . .

loop_
_atom_site_aniso_label
_atom_site_aniso_U_11
_atom_site_aniso_U_22
_atom_site_aniso_U_33
_atom_site_aniso_U_23
_atom_site_aniso_U_13
_atom_site_aniso_U_12
Rb1 0.0808(10) 0.0529(8) 0.0271(6) 0.000 0.000 0.0208(7)
S1 0.0327(9) 0.0408(10) 0.0227(8) 0.0010(7) 0.0002(7) 0.0028(8)
O1 0.039(3) 0.051(3) 0.041(3) -0.002(3) 0.005(2) 0.010(3)
O2 0.080(5) 0.047(4) 0.032(3) 0.003(3) 0.012(3) 0.016(3)
C1 0.035(6) 0.024(5) 0.024(4) 0.000 0.000 -0.010(4)
C2 0.028(4) 0.020(3) 0.029(3) 0.000(3) -0.003(3) -0.003(3)
C3 0.035(4) 0.027(4) 0.047(4) -0.004(4) 0.006(4) 0.000(3)

loop_
_atom_type_symbol
_atom_type_description
_atom_type_scat_dispersion_real
_atom_type_scat_dispersion_imag
_atom_type_scat_source
C C 0.0033 0.0016 'International Tables Vol C Tables 4.2.6.8 and 6.1.1.4'
H H 0.0000 0.0000 'International Tables Vol C Tables 4.2.6.8 and 6.1.1.4'
O O 0.0106 0.0060 'International Tables Vol C Tables 4.2.6.8 and 6.1.1.4'
S S 0.1246 0.1234 'International Tables Vol C Tables 4.2.6.8 and 6.1.1.4'
Rb Rb -0.9393 2.9676 'International Tables Vol C Tables 4.2.6.8 and 6.1.1.4'

loop_
_geom_angle_atom_site_label_1
_geom_angle_atom_site_label_2
_geom_angle_atom_site_label_3
_geom_angle
_geom_angle_site_symmetry_1
_geom_angle_site_symmetry_3
_geom_angle_publ_flag
O1 Rb1 O1 73.8(2) . 2_655 ?
O1 Rb1 O2 130.55(16) . 3_545 ?
O1 Rb1 O2 106.80(18) 2_655 3_545 ?
O1 Rb1 O2 106.80(18) . 4 ?
O1 Rb1 O2 130.55(16) 2_655 4 ?
O2 Rb1 O2 108.1(2) 3_545 4 ?
O1 Rb1 O2 41.85(14) . . ?
O1 Rb1 O2 115.43(16) 2_655 . ?
O2 Rb1 O2 117.37(9) 3_545 . ?
O2 Rb1 O2 76.81(14) 4 . ?
O1 Rb1 O2 115.43(16) . 2_655 ?
O1 Rb1 O2 41.85(14) 2_655 2_655 ?
O2 Rb1 O2 76.81(14) 3_545 2_655 ?
O2 Rb1 O2 117.37(9) 4 2_655 ?
O2 Rb1 O2 157.2(2) . 2_655 ?
O1 Rb1 C3 94.83(19) . 2_655 ?
O1 Rb1 C3 21.22(17) 2_655 2_655 ?
O2 Rb1 C3 91.2(2) 3_545 2_655 ?
O2 Rb1 C3 126.99(18) 4 2_655 ?
O2 Rb1 C3 136.60(19) . 2_655 ?
O2 Rb1 C3 20.65(17) 2_655 2_655 ?
O1 Rb1 C3 21.22(17) . . ?
O1 Rb1 C3 94.83(19) 2_655 . ?
O2 Rb1 C3 126.99(18) 3_545 . ?
O2 Rb1 C3 91.2(2) 4 . ?
O2 Rb1 C3 20.65(17) . . ?
O2 Rb1 C3 136.60(19) 2_655 . ?
C3 Rb1 C3 116.0(3) 2_655 . ?
O1 Rb1 S1 110.33(12) . 4 ?
O1 Rb1 S1 175.85(11) 2_655 4 ?
O2 Rb1 S1 71.12(14) 3_545 4 ?
O2 Rb1 S1 48.42(12) 4 4 ?
O2 Rb1 S1 68.64(11) . 4 ?
O2 Rb1 S1 134.10(11) 2_655 4 ?
C3 Rb1 S1 154.75(14) 2_655 4 ?
C3 Rb1 S1 89.25(15) . 4 ?
O1 Rb1 S1 175.85(11) . 3_545 ?
O1 Rb1 S1 110.33(12) 2_655 3_545 ?
O2 Rb1 S1 48.42(12) 3_545 3_545 ?
O2 Rb1 S1 71.12(14) 4 3_545 ?
O2 Rb1 S1 134.10(11) . 3_545 ?
O2 Rb1 S1 68.64(11) 2_655 3_545 ?
C3 Rb1 S1 89.25(15) 2_655 3_545 ?
C3 Rb1 S1 154.75(14) . 3_545 ?
S1 Rb1 S1 65.56(8) 4 3_545 ?
O1 Rb1 S1 61.52(12) . 1_655 ?
O1 Rb1 S1 69.21(12) 2_655 1_655 ?
O2 Rb1 S1 166.71(13) 3_545 1_655 ?
O2 Rb1 S1 68.74(13) 4 1_655 ?
O2 Rb1 S1 75.05(13) . 1_655 ?
O2 Rb1 S1 93.02(12) 2_655 1_655 ?
C3 Rb1 S1 81.41(14) 2_655 1_655 ?
C3 Rb1 S1 66.30(13) . 1_655 ?
S1 Rb1 S1 111.98(5) 4 1_655 ?
S1 Rb1 S1 120.01(5) 3_545 1_655 ?
O1 Rb1 S1 69.21(12) . 2 ?
O1 Rb1 S1 61.52(12) 2_655 2 ?
O2 Rb1 S1 68.74(13) 3_545 2 ?
O2 Rb1 S1 166.71(13) 4 2 ?
O2 Rb1 S1 93.02(12) . 2 ?
O2 Rb1 S1 75.05(13) 2_655 2 ?
C3 Rb1 S1 66.30(13) 2_655 2 ?
C3 Rb1 S1 81.41(14) . 2 ?
S1 Rb1 S1 120.01(5) 4 2 ?
S1 Rb1 S1 111.98(5) 3_545 2 ?
S1 Rb1 S1 117.33(8) 1_655 2 ?
C2 S1 C1 94.8(4) . . ?
C2 S1 Rb1 99.5(2) . 3 ?
C1 S1 Rb1 144.7(3) . 3 ?
C2 S1 Rb1 95.2(2) . 1_455 ?
C1 S1 Rb1 124.8(3) . 1_455 ?
Rb1 S1 Rb1 86.02(6) 3 1_455 ?
C3 O1 Rb1 105.7(5) . . ?
C3 O1 H1 116(8) . . ?
Rb1 O1 H1 138(8) . . ?
C3 O2 Rb1 134.6(5) . 3 ?
C3 O2 Rb1 89.1(5) . . ?
Rb1 O2 Rb1 113.58(19) 3 . ?
C1 C1 S1 121.8(3) 5_466 . ?
C1 C1 S1 121.8(3) 5_466 6_556 ?
S1 C1 S1 116.4(6) . 6_556 ?
C2 C2 C3 131.3(4) 6_556 . ?
C2 C2 S1 116.9(2) 6_556 . ?
C3 C2 S1 111.9(5) . . ?
O2 C3 O1 123.2(7) . . ?
O2 C3 C2 118.9(7) . . ?
O1 C3 C2 117.9(7) . . ?
O2 C3 Rb1 70.2(5) . . ?
O1 C3 Rb1 53.0(4) . . ?
C2 C3 Rb1 170.6(5) . . ?

loop_
_geom_bond_atom_site_label_1
_geom_bond_atom_site_label_2
_geom_bond_distance
_geom_bond_site_symmetry_2
_geom_bond_publ_flag
Rb1 O1 2.879(6) . ?
Rb1 O1 2.879(6) 2_655 ?
Rb1 O2 2.899(6) 3_545 ?
Rb1 O2 2.899(6) 4 ?
Rb1 O2 3.264(6) . ?
Rb1 O2 3.264(6) 2_655 ?
Rb1 C3 3.468(8) 2_655 ?
Rb1 C3 3.468(8) . ?
Rb1 S1 3.667(3) 4 ?
Rb1 S1 3.667(3) 3_545 ?
Rb1 S1 3.894(3) 1_655 ?
Rb1 S1 3.894(3) 2 ?
S1 C2 1.750(7) . ?
S1 C1 1.752(6) . ?
S1 Rb1 3.667(3) 3 ?
S1 Rb1 3.894(3) 1_455 ?
O1 C3 1.304(9) . ?
O1 H1 0.862(17) . ?
O2 C3 1.223(10) . ?
O2 Rb1 2.899(6) 3 ?
C1 C1 1.39(2) 5_466 ?
C1 S1 1.752(6) 6_556 ?
C2 C2 1.395(13) 6_556 ?
C2 C3 1.483(10) . ?
